data_7124846
loop_
_publ_author_name
'Li, Jun-Long'
'Yang, Kai-Chuan'
'Li, Yi'
'Li, Qiang'
'Zhu, Hong-Ping'
'Han, Bo'
'Peng, Cheng'
'Zhi, Yong-Gang'
'Gou, Xiao-Jun'

_publ_section_title
;
 Asymmetric synthesis of bicyclic dihydropyrans via organocatalytic
 inverse-electron-demand oxo-Diels-Alder reactions of enolizable aliphatic
 aldehydes.
;
_journal_issue 70
_journal_name_full 'Chemical communications (Cambridge, England)'
_journal_page_first 10617
_journal_page_last 10620
_journal_paper_doi 10.1039/c6cc05001h
_journal_volume 52
_journal_year 2016
_chemical_absolute_configuration rmad
_chemical_formula_moiety '2(C21 H20 Br N O3)'
_chemical_formula_sum 'C42 H40 Br2 N2 O6'
_chemical_formula_weight 828.58
_space_group_crystal_system monoclinic
_space_group_IT_number 4
_space_group_name_Hall 'P 2yb'
_space_group_name_H-M_alt 'P 1 21 1'
_atom_sites_solution_hydrogens geom
_audit_block_doi 10.5517/ccdc.csd.cc1lpy7g
_audit_creation_date 2015-10-21
_audit_creation_method
;
Olex2 1.2
(compiled 2015.09.30 svn.r3233 for OlexSys, GUI svn.r5103)
;
_audit_update_record
;
2016-05-19 deposited with the CCDC.
2016-07-13 downloaded from the CCDC.
;
_cell_angle_alpha 90
_cell_angle_beta 111.095(5)
_cell_angle_gamma 90
_cell_formula_units_Z 2
_cell_length_a 9.5936(4)
_cell_length_b 17.0134(7)
_cell_length_c 12.4020(5)
_cell_measurement_reflns_used 6253
_cell_measurement_temperature 292.71(10)
_cell_measurement_theta_max 72.0090
_cell_measurement_theta_min 4.6140
_cell_volume 1888.60(15)
_computing_cell_refinement
;
CrysAlisPro, Agilent Technologies,
Version 1.171.37.35 (release 13-08-2014 CrysAlis171 .NET)
(compiled Aug 13 2014,18:06:01)
;
_computing_data_collection
;
CrysAlisPro, Agilent Technologies,
Version 1.171.37.35 (release 13-08-2014 CrysAlis171 .NET)
(compiled Aug 13 2014,18:06:01)
;
_computing_data_reduction
;
CrysAlisPro, Agilent Technologies,
Version 1.171.37.35 (release 13-08-2014 CrysAlis171 .NET)
(compiled Aug 13 2014,18:06:01)
;
_computing_molecular_graphics 'Olex2 (Dolomanov et al., 2009)'
_computing_publication_material 'Olex2 (Dolomanov et al., 2009)'
_computing_structure_refinement 'ShelXL (Sheldrick, 2015)'
_computing_structure_solution 'ShelXT (Sheldrick, 2015)'
_diffrn_ambient_environment air
_diffrn_ambient_temperature 292.71(10)
_diffrn_detector 'CCD plate'
_diffrn_detector_area_resol_mean 15.9595
_diffrn_detector_type EosS2
_diffrn_measured_fraction_theta_full 1.000
_diffrn_measured_fraction_theta_max 1.000
_diffrn_measurement_details
;
#__ type_ start__ end____ width___ exp.time_
  1 omega   20.00  104.00   1.0000    1.0000
omega____ theta____ kappa____ phi______ frames
    -       36.5421   57.0000 -180.0000 84

#__ type_ start__ end____ width___ exp.time_
  2 omega   23.00   90.00   1.0000    1.0000
omega____ theta____ kappa____ phi______ frames
    -       36.5421 -125.0000 -120.0000 67

#__ type_ start__ end____ width___ exp.time_
  3 omega   20.00  104.00   1.0000    1.0000
omega____ theta____ kappa____ phi______ frames
    -       36.5421   57.0000 -150.0000 84

#__ type_ start__ end____ width___ exp.time_
  4 omega  -31.00   53.00   1.0000    1.0000
omega____ theta____ kappa____ phi______ frames
    -       36.5421  -57.0000 -150.0000 84

#__ type_ start__ end____ width___ exp.time_
  5 omega    1.00   75.00   1.0000    1.0000
omega____ theta____ kappa____ phi______ frames
    -       36.5421  -99.0000  -30.0000 74

#__ type_ start__ end____ width___ exp.time_
  6 omega    7.00  108.00   1.0000    1.0000
omega____ theta____ kappa____ phi______ frames
    -       36.5421   19.0000  -90.0000 101

#__ type_ start__ end____ width___ exp.time_
  7 omega    1.00   75.00   1.0000    1.0000
omega____ theta____ kappa____ phi______ frames
    -       36.5421  -99.0000   30.0000 74

#__ type_ start__ end____ width___ exp.time_
  8 omega    7.00  108.00   1.0000    1.0000
omega____ theta____ kappa____ phi______ frames
    -       36.5421   19.0000 -180.0000 101

#__ type_ start__ end____ width___ exp.time_
  9 omega   18.00  106.00   1.0000    1.0000
omega____ theta____ kappa____ phi______ frames
    -       36.5421   38.0000  -90.0000 88

#__ type_ start__ end____ width___ exp.time_
 10 omega  -33.00   55.00   1.0000    1.0000
omega____ theta____ kappa____ phi______ frames
    -       36.5421  -38.0000 -120.0000 88

#__ type_ start__ end____ width___ exp.time_
 11 omega   18.00  106.00   1.0000    1.0000
omega____ theta____ kappa____ phi______ frames
    -       36.5421   38.0000   60.0000 88

#__ type_ start__ end____ width___ exp.time_
 12 omega   81.00  176.00   1.0000    2.0000
omega____ theta____ kappa____ phi______ frames
    -      108.0000   77.0000  120.0000 95

#__ type_ start__ end____ width___ exp.time_
 13 omega   87.00  178.00   1.0000    2.0000
omega____ theta____ kappa____ phi______ frames
    -      108.0000   30.0000 -150.0000 91

#__ type_ start__ end____ width___ exp.time_
 14 omega   90.00  175.00   1.0000    2.0000
omega____ theta____ kappa____ phi______ frames
    -      108.0000   61.0000 -180.0000 85

#__ type_ start__ end____ width___ exp.time_
 15 omega   38.00  116.00   1.0000    2.0000
omega____ theta____ kappa____ phi______ frames
    -      108.0000 -111.0000  -30.0000 78

#__ type_ start__ end____ width___ exp.time_
 16 omega   38.00   91.00   1.0000    2.0000
omega____ theta____ kappa____ phi______ frames
    -      108.0000  -30.0000 -180.0000 53

#__ type_ start__ end____ width___ exp.time_
 17 omega   87.00  178.00   1.0000    2.0000
omega____ theta____ kappa____ phi______ frames
    -      108.0000   30.0000 -120.0000 91

#__ type_ start__ end____ width___ exp.time_
 18 omega   38.00  116.00   1.0000    2.0000
omega____ theta____ kappa____ phi______ frames
    -      108.0000 -111.0000  -90.0000 78

#__ type_ start__ end____ width___ exp.time_
 19 omega   87.00  178.00   1.0000    2.0000
omega____ theta____ kappa____ phi______ frames
    -      108.0000   30.0000 -180.0000 91

#__ type_ start__ end____ width___ exp.time_
 20 omega  124.00  172.00   1.0000    2.0000
omega____ theta____ kappa____ phi______ frames
    -      108.0000   77.0000 -180.0000 48

#__ type_ start__ end____ width___ exp.time_
 21 omega   70.00   95.00   1.0000    2.0000
omega____ theta____ kappa____ phi______ frames
    -      108.0000  -45.0000  120.0000 25

#__ type_ start__ end____ width___ exp.time_
 22 omega   87.00  113.00   1.0000    2.0000
omega____ theta____ kappa____ phi______ frames
    -      108.0000   30.0000  150.0000 26

#__ type_ start__ end____ width___ exp.time_
 23 omega   81.00  107.00   1.0000    2.0000
omega____ theta____ kappa____ phi______ frames
    -      108.0000   77.0000 -180.0000 26

#__ type_ start__ end____ width___ exp.time_
 24 omega   93.00  118.00   1.0000    2.0000
omega____ theta____ kappa____ phi______ frames
    -      108.0000   45.0000  150.0000 25

#__ type_ start__ end____ width___ exp.time_
 25 omega   98.00  125.00   1.0000    2.0000
omega____ theta____ kappa____ phi______ frames
    -      108.0000   45.0000 -180.0000 27

#__ type_ start__ end____ width___ exp.time_
 26 omega  130.00  172.00   1.0000    2.0000
omega____ theta____ kappa____ phi______ frames
    -      108.0000  111.0000  -60.0000 42

#__ type_ start__ end____ width___ exp.time_
 27 omega   90.00  116.00   1.0000    2.0000
omega____ theta____ kappa____ phi______ frames
    -      108.0000   61.0000 -150.0000 26

#__ type_ start__ end____ width___ exp.time_
 28 omega   90.00  116.00   1.0000    2.0000
omega____ theta____ kappa____ phi______ frames
    -      108.0000   61.0000  150.0000 26

#__ type_ start__ end____ width___ exp.time_
 29 omega   82.00  107.00   1.0000    2.0000
omega____ theta____ kappa____ phi______ frames
    -      108.0000   77.0000   90.0000 25

#__ type_ start__ end____ width___ exp.time_
 30 omega   43.00   70.00   1.0000    2.0000
omega____ theta____ kappa____ phi______ frames
    -      108.0000  -30.0000 -150.0000 27

#__ type_ start__ end____ width___ exp.time_
 31 omega   43.00   70.00   1.0000    2.0000
omega____ theta____ kappa____ phi______ frames
    -      108.0000  -61.0000   30.0000 27

#__ type_ start__ end____ width___ exp.time_
 32 omega  142.00  171.00   1.0000    2.0000
omega____ theta____ kappa____ phi______ frames
    -      108.0000   77.0000 -150.0000 29

#__ type_ start__ end____ width___ exp.time_
 33 omega  127.00  175.00   1.0000    2.0000
omega____ theta____ kappa____ phi______ frames
    -      108.0000   77.0000  150.0000 48

#__ type_ start__ end____ width___ exp.time_
 34 omega   92.00  119.00   1.0000    2.0000
omega____ theta____ kappa____ phi______ frames
    -      108.0000   45.0000 -150.0000 27

#__ type_ start__ end____ width___ exp.time_
 35 omega   91.00  123.00   1.0000    2.0000
omega____ theta____ kappa____ phi______ frames
    -      108.0000  -61.0000   30.0000 32

#__ type_ start__ end____ width___ exp.time_
 36 omega   90.00  117.00   1.0000    2.0000
omega____ theta____ kappa____ phi______ frames
    -      108.0000   61.0000  120.0000 27

#__ type_ start__ end____ width___ exp.time_
 37 omega   81.00  108.00   1.0000    2.0000
omega____ theta____ kappa____ phi______ frames
    -      108.0000   77.0000 -150.0000 27

#__ type_ start__ end____ width___ exp.time_
 38 omega  120.00  176.00   1.0000    2.0000
omega____ theta____ kappa____ phi______ frames
    -      108.0000   77.0000   90.0000 56

#__ type_ start__ end____ width___ exp.time_
 39 omega   81.00  108.00   1.0000    2.0000
omega____ theta____ kappa____ phi______ frames
    -      108.0000   77.0000  150.0000 27

#__ type_ start__ end____ width___ exp.time_
 40 omega   90.00  169.00   1.0000    2.0000
omega____ theta____ kappa____ phi______ frames
    -      108.0000   61.0000    0.0000 79

#__ type_ start__ end____ width___ exp.time_
 41 omega   78.00  105.00   1.0000    2.0000
omega____ theta____ kappa____ phi______ frames
    -      108.0000   15.0000  150.0000 27
;
_diffrn_measurement_device 'four-circle diffractometer'
_diffrn_measurement_device_type 'New Gemini, Dual, Cu at zero, EosS2'
_diffrn_measurement_method '\w scans'
_diffrn_orient_matrix_UB_11 0.1244161000
_diffrn_orient_matrix_UB_12 -0.0511053000
_diffrn_orient_matrix_UB_13 0.0840562000
_diffrn_orient_matrix_UB_21 0.0820083000
_diffrn_orient_matrix_UB_22 -0.0007593000
_diffrn_orient_matrix_UB_23 -0.0863407000
_diffrn_orient_matrix_UB_31 0.0861501000
_diffrn_orient_matrix_UB_32 0.0747646000
_diffrn_orient_matrix_UB_33 0.0565877000
_diffrn_radiation_monochromator graphite
_diffrn_radiation_probe x-ray
_diffrn_radiation_type CuK\a
_diffrn_radiation_wavelength 1.54184
_diffrn_reflns_av_R_equivalents 0.0568
_diffrn_reflns_av_unetI/netI 0.0594
_diffrn_reflns_Laue_measured_fraction_full 1.000
_diffrn_reflns_Laue_measured_fraction_max 1.000
_diffrn_reflns_limit_h_max 11
_diffrn_reflns_limit_h_min -10
_diffrn_reflns_limit_k_max 20
_diffrn_reflns_limit_k_min -20
_diffrn_reflns_limit_l_max 14
_diffrn_reflns_limit_l_min -13
_diffrn_reflns_number 20048
_diffrn_reflns_point_group_measured_fraction_full 0.969
_diffrn_reflns_point_group_measured_fraction_max 0.969
_diffrn_reflns_theta_full 67.072
_diffrn_reflns_theta_max 67.072
_diffrn_reflns_theta_min 4.622
_diffrn_source 'Enhance (Cu) X-ray Source'
_exptl_absorpt_coefficient_mu 3.132
_exptl_absorpt_correction_T_max 1.00000
_exptl_absorpt_correction_T_min 0.08207
_exptl_absorpt_correction_type multi-scan
_exptl_absorpt_process_details
;
CrysAlisPro, Agilent Technologies,
Version 1.171.37.35 (release 13-08-2014 CrysAlis171 .NET)
(compiled Aug 13 2014,18:06:01)
Empirical absorption correction using spherical harmonics,
 implemented in SCALE3 ABSPACK scaling algorithm.
;
_exptl_crystal_colour 'clear light colourless'
_exptl_crystal_colour_lustre clear
_exptl_crystal_colour_modifier light
_exptl_crystal_colour_primary colourless
_exptl_crystal_density_diffrn 1.457
_exptl_crystal_F_000 848
_exptl_crystal_size_max 0.5
_exptl_crystal_size_mid 0.3
_exptl_crystal_size_min 0.2
_refine_diff_density_max 0.829
_refine_diff_density_min -0.518
_refine_diff_density_rms 0.088
_refine_ls_abs_structure_details
;
 Flack x determined using 2254 quotients [(I+)-(I-)]/[(I+)+(I-)]
 (Parsons, Flack and Wagner, Acta Cryst. B69 (2013) 249-259).
;
_refine_ls_abs_structure_Flack 0.030(15)
_refine_ls_extinction_method none
_refine_ls_goodness_of_fit_ref 1.014
_refine_ls_hydrogen_treatment constr
_refine_ls_matrix_type full
_refine_ls_number_parameters 473
_refine_ls_number_reflns 6542
_refine_ls_number_restraints 1
_refine_ls_restrained_S_all 1.014
_refine_ls_R_factor_all 0.0616
_refine_ls_R_factor_gt 0.0546
_refine_ls_shift/su_max 0.000
_refine_ls_shift/su_mean 0.000
_refine_ls_structure_factor_coef Fsqd
_refine_ls_weighting_details 'w=1/[\s^2^(Fo^2^)+(0.0935P)^2^] where P=(Fo^2^+2Fc^2^)/3'
_refine_ls_weighting_scheme calc
_refine_ls_wR_factor_gt 0.1360
_refine_ls_wR_factor_ref 0.1437
_reflns_Friedel_coverage 0.870
_reflns_Friedel_fraction_full 0.937
_reflns_Friedel_fraction_max 0.937
_reflns_number_gt 5825
_reflns_number_total 6542
_reflns_threshold_expression 'I > 2\s(I)'
_cod_data_source_file c6cc05001h2.cif
_cod_data_source_block yxq-ljl-ykc-151014b
_cod_original_cell_volume 1888.61(14)
_cod_database_code 7124846
_shelx_space_group_comment
;
The symmetry employed for this shelxl refinement is uniquely defined
by the following loop, which should always be used as a source of
symmetry information in preference to the above space-group names.
They are only intended as comments.
;
_reflns_odcompleteness_completeness 99.94
_reflns_odcompleteness_iscentric 1
_reflns_odcompleteness_theta 66.97
_olex2_refinement_description
;
1. Fixed Uiso
 At 1.2 times of:
  All C(H) groups, All C(H,H) groups
 At 1.5 times of:
  All C(H,H,H) groups, All O(H) groups
2.a Ternary CH refined with riding coordinates:
 C00E(H00I), C00F(H00J), C00P(H00P), C00R(H00T), C00X(H00X), C010(H010)
2.b Secondary CH2 refined with riding coordinates:
 C00G(H00L,H00M), C00N(H00A,H00C), C00Q(H00R,H00S), C00Y(H00G,H00H)
2.c Aromatic/amide H refined with riding coordinates:
 C00B(H00B), C00I(H00N), C00K(H00K), C00L(H00O), C00M(H00Q), C00Z(H00Z),
 C011(H011), C013(H013), C014(H014), C017(H017), C019(H019), C01A(H01E),
 C01B(H01H), C01C(H01C), C01D(H01I), C01E(H01J), C01F(H01F), C01G(H01G)
2.d Idealised Me refined as rotating group:
 C00U(H00D,H00E,H00F), C016(H01A,H01B,H01D)
2.e Idealised tetrahedral OH refined as rotating group:
 O006(H006), O008(H008)
;
_shelx_shelxl_version_number 2014/7
_olex2_date_sample_data_collection 2015-10-21
_olex2_submission_special_instructions 'No special instructions were received'

loop_
_space_group_symop_operation_xyz
'x, y, z'
'-x, y+1/2, -z'

loop_
_atom_site_label
_atom_site_type_symbol
_atom_site_fract_x
_atom_site_fract_y
_atom_site_fract_z
_atom_site_U_iso_or_equiv
_atom_site_adp_type
_atom_site_occupancy
_atom_site_site_symmetry_order
_atom_site_calc_flag
_atom_site_refinement_flags_posn
Br01 Br 0.43294(10) 0.46232(5) -0.15091(6) 0.0487(2) Uani 1 1 d .
Br02 Br 1.35652(10) 0.59490(7) 1.58363(7) 0.0598(3) Uani 1 1 d .
O003 O 0.7966(5) 0.4552(3) 0.6189(4) 0.0304(9) Uani 1 1 d .
O004 O 0.6678(5) 0.3173(3) 0.6875(4) 0.0349(11) Uani 1 1 d .
O005 O 0.8673(6) 0.5387(3) 0.8390(4) 0.0360(11) Uani 1 1 d .
O006 O 0.7257(6) 0.5857(3) 0.5857(4) 0.0377(11) Uani 1 1 d .
H006 H 0.7340 0.5866 0.6555 0.057 Uiso 1 1 calc GR
O007 O 0.6780(6) 0.6766(3) 0.7752(4) 0.0408(12) Uani 1 1 d .
O008 O 0.8269(6) 0.4092(3) 0.8843(5) 0.0418(12) Uani 1 1 d .
H008 H 0.7813 0.3950 0.8157 0.063 Uiso 1 1 calc GR
N009 N 0.6955(6) 0.6741(4) 0.9668(5) 0.0318(12) Uani 1 1 d .
N00A N 0.5015(6) 0.3217(3) 0.4990(5) 0.0313(12) Uani 1 1 d .
C00B C 0.4261(7) 0.5310(4) 0.0553(6) 0.0310(14) Uani 1 1 d .
H00B H 0.3522 0.5644 0.0044 0.037 Uiso 1 1 calc R
C00C C 0.5779(7) 0.4913(4) 0.2489(6) 0.0272(13) Uani 1 1 d .
C00D C 0.4923(8) 0.4728(4) 0.0129(6) 0.0326(15) Uani 1 1 d .
C00E C 0.9513(7) 0.4996(5) 1.0893(6) 0.0310(14) Uani 1 1 d .
H00I H 0.8875 0.4546 1.0953 0.037 Uiso 1 1 calc R
C00F C 0.9358(7) 0.4637(5) 0.8874(6) 0.0350(14) Uani 1 1 d .
H00J H 0.9941 0.4435 0.8407 0.042 Uiso 1 1 calc R
C00G C 0.7695(7) 0.6253(4) 1.0690(6) 0.0309(14) Uani 1 1 d .
H00L H 0.6956 0.6001 1.0967 0.037 Uiso 1 1 calc R
H00M H 0.8400 0.6567 1.1325 0.037 Uiso 1 1 calc R
C00H C 1.0513(7) 0.5230(4) 1.2100(6) 0.0302(14) Uani 1 1 d .
C00I C 1.1250(6) 0.5940(5) 1.2316(6) 0.0315(14) Uani 1 1 d .
H00N H 1.1133 0.6286 1.1688 0.038 Uiso 1 1 calc R
C00J C 0.6188(7) 0.3464(4) 0.5905(6) 0.0287(14) Uani 1 1 d .
C00K C 0.6014(7) 0.4248(4) 0.0845(6) 0.0316(14) Uani 1 1 d .
H00K H 0.6475 0.3860 0.0534 0.038 Uiso 1 1 calc R
C00L C 1.2157(7) 0.6166(5) 1.3419(6) 0.0340(16) Uani 1 1 d .
H00O H 1.2642 0.6663 1.3560 0.041 Uiso 1 1 calc R
C00M C 1.0726(7) 0.4717(5) 1.3024(6) 0.0350(15) Uani 1 1 d .
H00Q H 1.0244 0.4219 1.2891 0.042 Uiso 1 1 calc R
C00N C 0.4069(8) 0.2549(4) 0.4977(7) 0.0339(15) Uani 1 1 d .
H00A H 0.4620 0.2187 0.5612 0.041 Uiso 1 1 calc R
H00C H 0.3838 0.2263 0.4239 0.041 Uiso 1 1 calc R
C00O C 1.2325(7) 0.5641(5) 1.4301(6) 0.0380(18) Uani 1 1 d .
C00P C 0.6223(7) 0.5026(4) 0.3776(6) 0.0296(13) Uani 1 1 d .
H00P H 0.5622 0.5475 0.3897 0.036 Uiso 1 1 calc R
C00Q C 0.6096(8) 0.7437(4) 0.9685(7) 0.0377(16) Uani 1 1 d .
H00R H 0.6061 0.7781 0.9032 0.045 Uiso 1 1 calc R
H00S H 0.6611 0.7729 1.0410 0.045 Uiso 1 1 calc R
C00R C 1.0405(7) 0.4739(5) 1.0120(6) 0.0345(16) Uani 1 1 d .
H00T H 1.1128 0.5167 1.0141 0.041 Uiso 1 1 calc R
C00S C 0.6753(7) 0.4171(4) 0.5493(6) 0.0261(13) Uani 1 1 d .
C00T C 0.2623(8) 0.2785(4) 0.5113(7) 0.0332(15) Uani 1 1 d .
C00U C 0.8352(8) 0.5971(5) 0.3953(6) 0.0334(14) Uani 1 1 d .
H00D H 0.8371 0.5871 0.3180 0.050 Uiso 1 1 calc GR
H00E H 0.9348 0.6132 0.4472 0.050 Uiso 1 1 calc GR
H00F H 0.7634 0.6391 0.3910 0.050 Uiso 1 1 calc GR
C00V C 0.4512(8) 0.7258(4) 0.9600(6) 0.0308(14) Uani 1 1 d .
C00W C 0.5925(7) 0.4328(4) 0.4405(6) 0.0281(13) Uani 1 1 d .
C00X C 0.7891(7) 0.5230(4) 0.4412(6) 0.0290(14) Uani 1 1 d .
H00X H 0.8503 0.4786 0.4293 0.035 Uiso 1 1 calc R
C00Y C 0.4713(7) 0.3715(4) 0.3987(6) 0.0310(14) Uani 1 1 d .
H00G H 0.3709 0.3957 0.3759 0.037 Uiso 1 1 calc R
H00H H 0.4787 0.3418 0.3324 0.037 Uiso 1 1 calc R
C00Z C 0.4698(7) 0.5395(4) 0.1736(6) 0.0296(14) Uani 1 1 d .
H00Z H 0.4249 0.5792 0.2041 0.035 Uiso 1 1 calc R
C010 C 0.8202(8) 0.5298(4) 0.5702(6) 0.0320(14) Uani 1 1 d .
H010 H 0.9259 0.5470 0.6106 0.038 Uiso 1 1 calc R
C011 C 0.4034(10) 0.7424(4) 1.0503(7) 0.0398(17) Uani 1 1 d .
H011 H 0.4727 0.7627 1.1205 0.048 Uiso 1 1 calc R
C012 C 0.8502(6) 0.5658(4) 1.0251(6) 0.0272(13) Uani 1 1 d .
C013 C 0.6426(7) 0.4337(4) 0.2019(6) 0.0307(14) Uani 1 1 d .
H013 H 0.7168 0.4001 0.2521 0.037 Uiso 1 1 calc R
C014 C 1.1635(8) 0.4928(5) 1.4137(7) 0.0382(17) Uani 1 1 d .
H014 H 1.1773 0.4582 1.4769 0.046 Uiso 1 1 calc R
C015 C 0.7234(7) 0.6489(5) 0.8726(6) 0.0338(15) Uani 1 1 d .
C016 C 1.1290(9) 0.3994(5) 1.0568(8) 0.0452(19) Uani 1 1 d .
H01A H 1.1956 0.4072 1.1371 0.068 Uiso 1 1 calc GR
H01B H 1.1884 0.3867 1.0093 0.068 Uiso 1 1 calc GR
H01D H 1.0602 0.3560 1.0529 0.068 Uiso 1 1 calc GR
C017 C 0.1266(8) 0.2665(4) 0.4210(7) 0.0371(16) Uani 1 1 d .
H017 H 0.1254 0.2460 0.3495 0.044 Uiso 1 1 calc R
C018 C 0.8200(7) 0.5786(4) 0.9137(6) 0.0299(14) Uani 1 1 d .
C019 C -0.0061(9) 0.2843(5) 0.4352(9) 0.053(2) Uani 1 1 d .
H019 H -0.0986 0.2759 0.3736 0.063 Uiso 1 1 calc R
C01A C 0.2020(9) 0.6833(6) 0.8490(8) 0.050(2) Uani 1 1 d .
H01E H 0.1318 0.6641 0.7784 0.060 Uiso 1 1 calc R
C01B C 0.3488(8) 0.6953(5) 0.8586(7) 0.0391(17) Uani 1 1 d .
H01H H 0.3794 0.6826 0.7959 0.047 Uiso 1 1 calc R
C01C C 0.2630(9) 0.3109(5) 0.6136(7) 0.0379(16) Uani 1 1 d .
H01C H 0.3550 0.3211 0.6747 0.046 Uiso 1 1 calc R
C01D C 0.2572(11) 0.7301(5) 1.0404(9) 0.052(2) Uani 1 1 d .
H01I H 0.2260 0.7431 1.1027 0.062 Uiso 1 1 calc R
C01E C 0.1563(10) 0.6989(5) 0.9398(10) 0.055(3) Uani 1 1 d .
H01J H 0.0564 0.6884 0.9334 0.067 Uiso 1 1 calc R
C01F C 0.1291(11) 0.3285(6) 0.6267(9) 0.053(2) Uani 1 1 d .
H01F H 0.1299 0.3506 0.6972 0.064 Uiso 1 1 calc R
C01G C -0.0039(10) 0.3144(5) 0.5395(11) 0.057(3) Uani 1 1 d .
H01G H -0.0951 0.3253 0.5505 0.069 Uiso 1 1 calc R

loop_
_atom_site_aniso_label
_atom_site_aniso_U_11
_atom_site_aniso_U_22
_atom_site_aniso_U_33
_atom_site_aniso_U_23
_atom_site_aniso_U_13
_atom_site_aniso_U_12
Br01 0.0633(5) 0.0484(5) 0.0245(4) -0.0055(3) 0.0040(3) -0.0046(4)
Br02 0.0526(5) 0.0889(8) 0.0256(4) -0.0076(4) -0.0008(4) 0.0006(5)
O003 0.032(2) 0.024(2) 0.028(2) 0.0005(19) 0.0023(18) -0.0026(19)
O004 0.040(3) 0.027(3) 0.032(3) 0.004(2) 0.006(2) 0.002(2)
O005 0.041(3) 0.036(3) 0.029(3) 0.000(2) 0.009(2) -0.002(2)
O006 0.058(3) 0.030(3) 0.027(2) -0.001(2) 0.017(2) 0.003(2)
O007 0.052(3) 0.040(3) 0.025(3) 0.008(2) 0.007(2) -0.001(2)
O008 0.048(3) 0.038(3) 0.033(3) -0.006(2) 0.006(2) -0.006(2)
N009 0.028(3) 0.034(3) 0.028(3) 0.001(2) 0.004(2) -0.003(2)
N00A 0.031(3) 0.029(3) 0.032(3) 0.002(2) 0.009(2) -0.003(2)
C00B 0.027(3) 0.025(3) 0.034(4) 0.005(3) 0.003(3) -0.001(2)
C00C 0.027(3) 0.025(3) 0.028(3) 0.001(2) 0.008(3) -0.004(2)
C00D 0.037(3) 0.033(4) 0.020(3) -0.001(3) 0.001(3) -0.009(3)
C00E 0.029(3) 0.034(4) 0.026(3) 0.002(3) 0.006(3) -0.008(3)
C00F 0.040(3) 0.031(4) 0.032(3) -0.002(3) 0.010(3) 0.005(3)
C00G 0.030(3) 0.034(4) 0.024(3) 0.000(3) 0.003(3) -0.004(3)
C00H 0.024(3) 0.035(4) 0.028(4) 0.002(3) 0.006(3) 0.002(3)
C00I 0.025(3) 0.034(4) 0.032(4) 0.007(3) 0.006(3) 0.001(3)
C00J 0.029(3) 0.026(4) 0.030(4) -0.001(3) 0.009(3) 0.002(2)
C00K 0.037(3) 0.023(3) 0.037(4) -0.009(3) 0.016(3) -0.010(3)
C00L 0.026(3) 0.044(5) 0.030(4) -0.005(3) 0.006(3) -0.003(3)
C00M 0.030(3) 0.033(4) 0.038(4) 0.006(3) 0.007(3) 0.005(3)
C00N 0.041(4) 0.027(4) 0.034(4) -0.004(3) 0.013(3) -0.006(3)
C00O 0.025(3) 0.064(5) 0.021(3) -0.006(3) 0.003(3) 0.007(3)
C00P 0.037(3) 0.020(3) 0.030(4) -0.003(3) 0.010(3) 0.005(3)
C00Q 0.044(4) 0.029(4) 0.035(4) 0.001(3) 0.007(3) -0.004(3)
C00R 0.029(3) 0.035(4) 0.035(4) -0.002(3) 0.005(3) -0.006(3)
C00S 0.028(3) 0.022(3) 0.030(3) -0.005(3) 0.013(3) -0.002(2)
C00T 0.035(3) 0.018(3) 0.041(4) 0.003(3) 0.006(3) -0.004(2)
C00U 0.043(3) 0.028(4) 0.031(3) -0.004(3) 0.016(3) 0.000(3)
C00V 0.037(3) 0.020(3) 0.030(3) 0.003(3) 0.005(3) 0.001(2)
C00W 0.028(3) 0.029(3) 0.026(3) -0.002(2) 0.008(3) 0.004(2)
C00X 0.032(3) 0.022(3) 0.030(4) -0.004(3) 0.008(3) 0.002(2)
C00Y 0.028(3) 0.037(4) 0.025(3) -0.003(3) 0.005(3) -0.001(3)
C00Z 0.034(3) 0.022(4) 0.033(4) 0.003(3) 0.013(3) -0.002(2)
C010 0.038(3) 0.024(4) 0.032(4) -0.002(3) 0.011(3) -0.007(3)
C011 0.064(5) 0.023(4) 0.035(4) 0.003(3) 0.021(4) -0.005(3)
C012 0.022(3) 0.030(4) 0.025(3) 0.002(2) 0.002(2) -0.005(2)
C013 0.032(3) 0.026(4) 0.031(4) 0.003(3) 0.007(3) 0.003(2)
C014 0.034(3) 0.048(5) 0.030(4) 0.015(3) 0.009(3) 0.009(3)
C015 0.030(3) 0.039(4) 0.028(4) 0.000(3) 0.005(3) -0.006(3)
C016 0.040(4) 0.050(5) 0.041(4) -0.001(4) 0.010(4) 0.011(3)
C017 0.042(4) 0.024(4) 0.036(4) 0.003(3) 0.001(3) -0.002(3)
C018 0.027(3) 0.036(4) 0.025(3) -0.008(3) 0.007(3) -0.006(3)
C019 0.040(4) 0.026(4) 0.077(7) 0.006(4) 0.004(4) 0.002(3)
C01A 0.035(4) 0.049(5) 0.049(5) 0.014(4) -0.006(4) 0.000(3)
C01B 0.038(4) 0.038(4) 0.036(4) 0.002(3) 0.007(3) 0.002(3)
C01C 0.044(4) 0.030(4) 0.040(4) 0.000(3) 0.016(3) 0.001(3)
C01D 0.074(6) 0.023(4) 0.076(6) 0.006(4) 0.049(5) 0.002(4)
C01E 0.042(4) 0.039(5) 0.093(8) 0.018(5) 0.034(5) 0.007(3)
C01F 0.068(6) 0.040(5) 0.060(6) -0.001(4) 0.034(5) 0.003(4)
C01G 0.044(4) 0.035(5) 0.098(8) 0.003(5) 0.031(5) 0.005(3)

loop_
_atom_type_symbol
_atom_type_description
_atom_type_scat_dispersion_real
_atom_type_scat_dispersion_imag
_atom_type_scat_source
C C 0.0181 0.0091 'International Tables Vol C Tables 4.2.6.8 and 6.1.1.4'
H H 0.0000 0.0000 'International Tables Vol C Tables 4.2.6.8 and 6.1.1.4'
Br Br -0.6763 1.2805 'International Tables Vol C Tables 4.2.6.8 and 6.1.1.4'
N N 0.0311 0.0180 'International Tables Vol C Tables 4.2.6.8 and 6.1.1.4'
O O 0.0492 0.0322 'International Tables Vol C Tables 4.2.6.8 and 6.1.1.4'

loop_
_geom_angle_atom_site_label_1
_geom_angle_atom_site_label_2
_geom_angle_atom_site_label_3
_geom_angle
C00S O003 C010 112.5(5)
C018 O005 C00F 111.7(6)
C010 O006 H006 109.5
C00F O008 H008 109.5
C00Q N009 C00G 123.4(6)
C015 N009 C00G 112.4(6)
C015 N009 C00Q 124.1(6)
C00J N00A C00N 125.7(6)
C00J N00A C00Y 112.9(6)
C00Y N00A C00N 121.3(6)
C00D C00B H00B 120.8
C00D C00B C00Z 118.4(6)
C00Z C00B H00B 120.8
C00Z C00C C00P 119.7(6)
C00Z C00C C013 118.1(6)
C013 C00C C00P 122.2(6)
C00B C00D Br01 118.1(5)
C00K C00D Br01 119.9(6)
C00K C00D C00B 122.0(7)
C00H C00E H00I 108.4
C00H C00E C00R 112.9(5)
C00H C00E C012 112.6(6)
C00R C00E H00I 108.4
C012 C00E H00I 108.4
C012 C00E C00R 105.9(6)
O005 C00F H00J 109.0
O005 C00F C00R 110.7(6)
O008 C00F O005 110.5(5)
O008 C00F H00J 109.0
O008 C00F C00R 108.7(6)
C00R C00F H00J 109.0
N009 C00G H00L 111.2
N009 C00G H00M 111.2
N009 C00G C012 102.8(6)
H00L C00G H00M 109.1
C012 C00G H00L 111.2
C012 C00G H00M 111.2
C00I C00H C00E 121.5(6)
C00I C00H C00M 118.4(7)
C00M C00H C00E 120.1(6)
C00H C00I H00N 118.9
C00H C00I C00L 122.1(7)
C00L C00I H00N 118.9
O004 C00J N00A 127.6(7)
O004 C00J C00S 127.2(6)
N00A C00J C00S 105.2(6)
C00D C00K H00K 120.6
C00D C00K C013 118.8(7)
C013 C00K H00K 120.6
C00I C00L H00O 121.4
C00O C00L C00I 117.2(7)
C00O C00L H00O 121.4
C00H C00M H00Q 119.7
C014 C00M C00H 120.6(7)
C014 C00M H00Q 119.7
N00A C00N H00A 109.0
N00A C00N H00C 109.0
N00A C00N C00T 112.8(6)
H00A C00N H00C 107.8
C00T C00N H00A 109.0
C00T C00N H00C 109.0
C00L C00O Br02 117.7(6)
C014 C00O Br02 119.0(6)
C014 C00O C00L 123.2(7)
C00C C00P H00P 107.3
C00C C00P C00X 114.4(6)
C00W C00P C00C 114.5(6)
C00W C00P H00P 107.3
C00W C00P C00X 105.6(5)
C00X C00P H00P 107.3
N009 C00Q H00R 108.9
N009 C00Q H00S 108.9
N009 C00Q C00V 113.4(6)
H00R C00Q H00S 107.7
C00V C00Q H00R 108.9
C00V C00Q H00S 108.9
C00E C00R H00T 107.9
C00F C00R C00E 110.4(5)
C00F C00R H00T 107.9
C016 C00R C00E 111.6(6)
C016 C00R C00F 110.8(7)
C016 C00R H00T 107.9
O003 C00S C00J 120.7(6)
C00W C00S O003 128.5(6)
C00W C00S C00J 110.8(6)
C017 C00T C00N 120.1(7)
C01C C00T C00N 120.5(6)
C01C C00T C017 119.4(7)
H00D C00U H00E 109.5
H00D C00U H00F 109.5
H00E C00U H00F 109.5
C00X C00U H00D 109.5
C00X C00U H00E 109.5
C00X C00U H00F 109.5
C011 C00V C00Q 121.2(7)
C011 C00V C01B 118.5(7)
C01B C00V C00Q 120.2(7)
C00P C00W C00Y 129.4(6)
C00S C00W C00P 122.2(6)
C00S C00W C00Y 108.4(6)
C00P C00X H00X 108.0
C00U C00X C00P 112.6(6)
C00U C00X H00X 108.0
C00U C00X C010 111.0(6)
C010 C00X C00P 109.1(6)
C010 C00X H00X 108.0
N00A C00Y C00W 102.7(5)
N00A C00Y H00G 111.2
N00A C00Y H00H 111.2
C00W C00Y H00G 111.2
C00W C00Y H00H 111.2
H00G C00Y H00H 109.1
C00B C00Z C00C 121.4(7)
C00B C00Z H00Z 119.3
C00C C00Z H00Z 119.3
O003 C010 C00X 111.7(5)
O003 C010 H010 109.2
O006 C010 O003 109.6(6)
O006 C010 C00X 108.0(6)
O006 C010 H010 109.2
C00X C010 H010 109.2
C00V C011 H011 119.4
C01D C011 C00V 121.3(8)
C01D C011 H011 119.4
C00G C012 C00E 129.2(6)
C018 C012 C00E 122.1(6)
C018 C012 C00G 108.7(6)
C00C C013 H013 119.4
C00K C013 C00C 121.3(6)
C00K C013 H013 119.4
C00M C014 H014 120.8
C00O C014 C00M 118.4(7)
C00O C014 H014 120.8
O007 C015 N009 128.1(7)
O007 C015 C018 127.3(7)
N009 C015 C018 104.5(6)
C00R C016 H01A 109.5
C00R C016 H01B 109.5
C00R C016 H01D 109.5
H01A C016 H01B 109.5
H01A C016 H01D 109.5
H01B C016 H01D 109.5
C00T C017 H017 119.9
C019 C017 C00T 120.2(8)
C019 C017 H017 119.9
O005 C018 C015 119.4(6)
C012 C018 O005 129.1(7)
C012 C018 C015 111.5(6)
C017 C019 H019 120.1
C017 C019 C01G 119.7(8)
C01G C019 H019 120.1
C01B C01A H01E 119.5
C01E C01A H01E 119.5
C01E C01A C01B 121.0(9)
C00V C01B H01H 120.0
C01A C01B C00V 119.9(8)
C01A C01B H01H 120.0
C00T C01C H01C 120.1
C00T C01C C01F 119.8(8)
C01F C01C H01C 120.1
C011 C01D H01I 120.0
C011 C01D C01E 119.9(8)
C01E C01D H01I 120.0
C01A C01E C01D 119.2(8)
C01A C01E H01J 120.4
C01D C01E H01J 120.4
C01C C01F H01F 119.6
C01G C01F C01C 120.8(9)
C01G C01F H01F 119.6
C019 C01G H01G 120.0
C01F C01G C019 120.0(8)
C01F C01G H01G 120.0

loop_
_geom_bond_atom_site_label_1
_geom_bond_atom_site_label_2
_geom_bond_distance
Br01 C00D 1.911(7)
Br02 C00O 1.919(7)
O003 C00S 1.341(8)
O003 C010 1.457(9)
O004 C00J 1.228(9)
O005 C00F 1.462(9)
O005 C018 1.351(9)
O006 H006 0.8400
O006 C010 1.375(9)
O007 C015 1.221(9)
O008 H008 0.8400
O008 C00F 1.387(10)
N009 C00G 1.467(9)
N009 C00Q 1.447(10)
N009 C015 1.358(10)
N00A C00J 1.345(9)
N00A C00N 1.450(9)
N00A C00Y 1.446(9)
C00B H00B 0.9500
C00B C00D 1.379(11)
C00B C00Z 1.380(10)
C00C C00P 1.509(10)
C00C C00Z 1.387(10)
C00C C013 1.395(10)
C00D C00K 1.371(11)
C00E H00I 1.0000
C00E C00H 1.511(10)
C00E C00R 1.561(10)
C00E C012 1.511(10)
C00F H00J 1.0000
C00F C00R 1.519(10)
C00G H00L 0.9900
C00G H00M 0.9900
C00G C012 1.492(10)
C00H C00I 1.376(11)
C00H C00M 1.396(10)
C00I H00N 0.9500
C00I C00L 1.386(10)
C00J C00S 1.484(9)
C00K H00K 0.9500
C00K C013 1.373(10)
C00L H00O 0.9500
C00L C00O 1.376(11)
C00M H00Q 0.9500
C00M C014 1.388(11)
C00N H00A 0.9900
C00N H00C 0.9900
C00N C00T 1.510(10)
C00O C014 1.363(12)
C00P H00P 1.0000
C00P C00W 1.502(10)
C00P C00X 1.548(9)
C00Q H00R 0.9900
C00Q H00S 0.9900
C00Q C00V 1.516(10)
C00R H00T 1.0000
C00R C016 1.516(11)
C00S C00W 1.324(10)
C00T C017 1.393(10)
C00T C01C 1.381(11)
C00U H00D 0.9800
C00U H00E 0.9800
C00U H00F 0.9800
C00U C00X 1.513(11)
C00V C011 1.383(11)
C00V C01B 1.388(11)
C00W C00Y 1.508(9)
C00X H00X 1.0000
C00X C010 1.523(10)
C00Y H00G 0.9900
C00Y H00H 0.9900
C00Z H00Z 0.9500
C010 H010 1.0000
C011 H011 0.9500
C011 C01D 1.379(13)
C012 C018 1.324(10)
C013 H013 0.9500
C014 H014 0.9500
C015 C018 1.486(10)
C016 H01A 0.9800
C016 H01B 0.9800
C016 H01D 0.9800
C017 H017 0.9500
C017 C019 1.380(12)
C019 H019 0.9500
C019 C01G 1.385(15)
C01A H01E 0.9500
C01A C01B 1.385(12)
C01A C01E 1.373(15)
C01B H01H 0.9500
C01C H01C 0.9500
C01C C01F 1.383(12)
C01D H01I 0.9500
C01D C01E 1.381(15)
C01E H01J 0.9500
C01F H01F 0.9500
C01F C01G 1.364(15)
C01G H01G 0.9500

loop_
_geom_torsion_atom_site_label_1
_geom_torsion_atom_site_label_2
_geom_torsion_atom_site_label_3
_geom_torsion_atom_site_label_4
_geom_torsion
Br01 C00D C00K C013 179.7(5)
Br02 C00O C014 C00M 179.2(5)
O003 C00S C00W C00P -2.6(11)
O003 C00S C00W C00Y 178.3(6)
O004 C00J C00S O003 2.9(10)
O004 C00J C00S C00W -178.1(7)
O005 C00F C00R C00E 64.3(8)
O005 C00F C00R C016 -171.5(6)
O007 C015 C018 O005 0.4(11)
O007 C015 C018 C012 178.9(7)
O008 C00F C00R C00E -57.2(8)
O008 C00F C00R C016 67.0(8)
N009 C00G C012 C00E 178.2(6)
N009 C00G C012 C018 -2.0(7)
N009 C00Q C00V C011 114.9(8)
N009 C00Q C00V C01B -67.9(9)
N009 C015 C018 O005 179.5(5)
N009 C015 C018 C012 -2.0(8)
N00A C00J C00S O003 -177.8(6)
N00A C00J C00S C00W 1.2(7)
N00A C00N C00T C017 114.4(7)
N00A C00N C00T C01C -66.6(9)
C00B C00D C00K C013 1.8(10)
C00C C00P C00W C00S 150.3(6)
C00C C00P C00W C00Y -30.9(9)
C00C C00P C00X C00U 58.4(8)
C00C C00P C00X C010 -177.9(6)
C00D C00B C00Z C00C 0.2(10)
C00D C00K C013 C00C -1.1(10)
C00E C00H C00I C00L 179.2(6)
C00E C00H C00M C014 -179.6(6)
C00E C012 C018 O005 0.6(11)
C00E C012 C018 C015 -177.6(5)
C00F O005 C018 C012 12.9(9)
C00F O005 C018 C015 -169.0(6)
C00G N009 C00Q C00V -81.6(8)
C00G N009 C015 O007 179.7(7)
C00G N009 C015 C018 0.7(7)
C00G C012 C018 O005 -179.2(6)
C00G C012 C018 C015 2.5(8)
C00H C00E C00R C00F -171.0(6)
C00H C00E C00R C016 65.3(8)
C00H C00E C012 C00G -39.2(9)
C00H C00E C012 C018 141.0(6)
C00H C00I C00L C00O 1.4(10)
C00H C00M C014 C00O -0.7(10)
C00I C00H C00M C014 1.3(10)
C00I C00L C00O Br02 -179.5(5)
C00I C00L C00O C014 -0.8(10)
C00J N00A C00N C00T 99.2(8)
C00J N00A C00Y C00W 1.0(7)
C00J C00S C00W C00P 178.5(6)
C00J C00S C00W C00Y -0.6(7)
C00L C00O C014 C00M 0.5(11)
C00M C00H C00I C00L -1.7(10)
C00N N00A C00J O004 0.8(11)
C00N N00A C00J C00S -178.5(6)
C00N N00A C00Y C00W 178.3(6)
C00N C00T C017 C019 176.7(7)
C00N C00T C01C C01F -176.7(7)
C00P C00C C00Z C00B -180.0(6)
C00P C00C C013 C00K -179.6(6)
C00P C00W C00Y N00A -179.2(6)
C00P C00X C010 O003 63.5(7)
C00P C00X C010 O006 -57.1(7)
C00Q N009 C00G C012 -176.2(6)
C00Q N009 C015 O007 -3.4(12)
C00Q N009 C015 C018 177.5(6)
C00Q C00V C011 C01D 176.4(7)
C00Q C00V C01B C01A -176.2(7)
C00R C00E C00H C00I 75.7(8)
C00R C00E C00H C00M -103.3(7)
C00R C00E C012 C00G -163.0(6)
C00R C00E C012 C018 17.2(8)
C00S O003 C010 O006 79.0(7)
C00S O003 C010 C00X -40.7(7)
C00S C00W C00Y N00A -0.2(7)
C00T C017 C019 C01G 0.2(12)
C00T C01C C01F C01G -0.2(13)
C00U C00X C010 O003 -171.8(5)
C00U C00X C010 O006 67.5(7)
C00V C011 C01D C01E 1.5(12)
C00W C00P C00X C00U -174.8(5)
C00W C00P C00X C010 -51.1(7)
C00X C00P C00W C00S 23.5(8)
C00X C00P C00W C00Y -157.6(6)
C00Y N00A C00J O004 177.9(7)
C00Y N00A C00J C00S -1.4(7)
C00Y N00A C00N C00T -77.7(8)
C00Z C00B C00D Br01 -179.2(5)
C00Z C00B C00D C00K -1.3(10)
C00Z C00C C00P C00W 118.4(6)
C00Z C00C C00P C00X -119.6(7)
C00Z C00C C013 C00K 0.1(10)
C010 O003 C00S C00J -170.6(5)
C010 O003 C00S C00W 10.6(9)
C011 C00V C01B C01A 1.0(11)
C011 C01D C01E C01A -2.5(13)
C012 C00E C00H C00I -44.2(9)
C012 C00E C00H C00M 136.7(6)
C012 C00E C00R C00F -47.3(7)
C012 C00E C00R C016 -171.1(6)
C013 C00C C00P C00W -62.0(8)
C013 C00C C00P C00X 60.1(8)
C013 C00C C00Z C00B 0.4(10)
C015 N009 C00G C012 0.7(7)
C015 N009 C00Q C00V 101.9(8)
C017 C00T C01C C01F 2.3(11)
C017 C019 C01G C01F 1.9(14)
C018 O005 C00F O008 76.1(7)
C018 O005 C00F C00R -44.3(7)
C01B C00V C011 C01D -0.8(11)
C01B C01A C01E C01D 2.8(14)
C01C C00T C017 C019 -2.2(11)
C01C C01F C01G C019 -1.8(14)
C01E C01A C01B C00V -2.1(13)
